data_2242210
loop_
_publ_author_name
'Al-Rubaye, Baidaa K.'
'Brink, Alice'
'Miller, Gary J.'
'Potgieter, Herman'
'Al-Jeboori, Mohamad J.'

_publ_section_title
;
 Crystal structure of
 (<i>E</i>)-4-benzylidene-6-phenyl-1,2,3,4,7,8,9,10-octahydrophenanthridine
;
_journal_coeditor_code FF2149
_journal_issue 7
_journal_name_full 'Acta Crystallographica Section E'
_journal_page_first 1092
_journal_page_last 1096
_journal_paper_doi 10.1107/S2056989017009537
_journal_volume 73
_journal_year 2017
_chemical_formula_iupac 'C26 H25 N'
_chemical_formula_moiety 'C26 H25 N'
_chemical_formula_sum 'C26 H25 N'
_chemical_formula_weight 351.47
_chemical_name_systematic
;
(<i>E</i>)-4-benzylidene-6-phenyl-1,2,3,4,7,8,9,10-octahydrophenanthridine
;
_space_group_crystal_system triclinic
_space_group_IT_number 2
_space_group_name_Hall '-P 1'
_space_group_name_H-M_alt 'P -1'
_symmetry_space_group_name_Hall '-P 1'
_symmetry_space_group_name_H-M 'P -1'
_atom_sites_solution_hydrogens geom
_audit_creation_method
;
 Olex2 1.2 (compiled
 2017.03.28 svn.r3405 for
 OlexSys, GUI svn.r5335)
;
_cell_angle_alpha 98.088(3)
_cell_angle_beta 96.537(3)
_cell_angle_gamma 102.151(3)
_cell_formula_units_Z 4
_cell_length_a 11.0758(8)
_cell_length_b 12.4989(11)
_cell_length_c 14.2425(13)
_cell_measurement_reflns_used 8882
_cell_measurement_temperature 100
_cell_measurement_theta_max 28.17
_cell_measurement_theta_min 3.66
_cell_volume 1887.2(3)
_computing_cell_refinement
;
SAINT (Bruker, 2014)
;
_computing_data_collection
;
APEX2 (Bruker, 2014)
;
_computing_data_reduction
;
SAINT (Bruker, 2014)
;
_computing_molecular_graphics
;
<i>OLEX2</i> (Dolomanov <i>et al.</i>,  2009)
;
_computing_publication_material
;
<i>OLEX2</i> (Dolomanov <i>et al.</i>,  2009)
;
_computing_structure_refinement
;
SHELXL2016 (Sheldrick, 2015)
;
_computing_structure_solution
;
SHELXS97 (Sheldrick 2008)
;
_diffrn_ambient_temperature 100
_diffrn_detector_area_resol_mean 8
_diffrn_measured_fraction_theta_full 0.994
_diffrn_measured_fraction_theta_max 0.995
_diffrn_measurement_device_type 'Bruker APEX II CCD'
_diffrn_measurement_method '\w and \f scans'
_diffrn_radiation_monochromator graphite
_diffrn_radiation_type MoK\a
_diffrn_radiation_wavelength 0.71073
_diffrn_reflns_av_R_equivalents 0.0522
_diffrn_reflns_limit_h_max 12
_diffrn_reflns_limit_h_min -14
_diffrn_reflns_limit_k_max 16
_diffrn_reflns_limit_k_min -16
_diffrn_reflns_limit_l_max 18
_diffrn_reflns_limit_l_min -18
_diffrn_reflns_number 37669
_diffrn_reflns_theta_full 25.242
_diffrn_reflns_theta_max 27.999
_diffrn_reflns_theta_min 1.460
_exptl_absorpt_coefficient_mu 0.071
_exptl_absorpt_correction_type none
_exptl_crystal_colour colourless
_exptl_crystal_density_diffrn 1.237
_exptl_crystal_description needle
_exptl_crystal_F_000 752
_exptl_crystal_size_max 0.733
_exptl_crystal_size_mid 0.117
_exptl_crystal_size_min 0.098
_refine_diff_density_max 0.281
_refine_diff_density_min -0.360
_refine_ls_extinction_method none
_refine_ls_goodness_of_fit_ref 1.035
_refine_ls_hydrogen_treatment constr
_refine_ls_matrix_type full
_refine_ls_number_parameters 500
_refine_ls_number_reflns 9087
_refine_ls_number_restraints 7
_refine_ls_restrained_S_all 1.035
_refine_ls_R_factor_all 0.0808
_refine_ls_R_factor_gt 0.0489
_refine_ls_shift/su_max 0.000
_refine_ls_shift/su_mean 0.000
_refine_ls_structure_factor_coef Fsqd
_refine_ls_weighting_details 'w=1/[\s^2^(Fo^2^)+(0.0648P)^2^+0.3410P] where P=(Fo^2^+2Fc^2^)/3'
_refine_ls_weighting_scheme calc
_refine_ls_wR_factor_gt 0.1130
_refine_ls_wR_factor_ref 0.1312
_reflns_number_gt 6437
_reflns_number_total 9087
_reflns_threshold_expression 'I > 2\s(I)'
_cod_data_source_file ff2149sup1.cif
_cod_data_source_block I
_cod_database_code 2242210

loop_
_space_group_symop_operation_xyz
'x, y, z'
'-x, -y, -z'

loop_
_atom_site_type_symbol
_atom_site_label
_atom_site_fract_x
_atom_site_fract_y
_atom_site_fract_z
_atom_site_U_iso_or_equiv
_atom_site_adp_type
_atom_site_calc_flag
_atom_site_occupancy
_atom_site_disorder_assembly
_atom_site_disorder_group
C C1 0.75248(13) 0.29476(12) 0.20313(10) 0.0158(3) Uani d 1 . .
C C2 0.84704(13) 0.30527(12) 0.14419(10) 0.0159(3) Uani d 1 . .
C C3 0.88741(13) 0.20963(12) 0.11278(10) 0.0167(3) Uani d 1 . .
C C4 0.84028(13) 0.11067(12) 0.14605(10) 0.0167(3) Uani d 1 . .
C C5 0.75826(13) 0.11251(12) 0.21406(10) 0.0162(3) Uani d 1 . .
C C6 0.88220(14) 0.00608(12) 0.11239(11) 0.0210(3) Uani d 1 . .
H H6A 0.971308 0.016008 0.138570 0.025 Uiso calc 1 . .
H H6B 0.874827 -0.005966 0.041569 0.025 Uiso calc 1 . .
C C7 0.80663(15) -0.09584(13) 0.14287(11) 0.0228(3) Uani d 1 . .
H H7A 0.848529 -0.158080 0.131630 0.027 Uiso calc 1 . .
H H7B 0.722841 -0.118141 0.103657 0.027 Uiso calc 1 . .
C C8 0.79308(15) -0.07234(13) 0.24859(11) 0.0226(3) Uani d 1 . .
H H8A 0.747909 -0.140845 0.268188 0.027 Uiso calc 1 . .
H H8B 0.876762 -0.048501 0.287910 0.027 Uiso calc 1 . .
C C9 0.72234(13) 0.01739(12) 0.26527(10) 0.0174(3) Uani d 1 . .
C C10 0.91203(13) 0.41798(13) 0.12489(11) 0.0190(3) Uani d 1 . .
H H10G 0.920079 0.474429 0.182854 0.023 Uiso calc 1 . .
H H10H 0.860508 0.438884 0.072075 0.023 Uiso calc 1 . .
C C11 1.04157(14) 0.41736(13) 0.09788(11) 0.0215(3) Uani d 1 . .
H H11A 1.077384 0.488802 0.078186 0.026 Uiso calc 1 . .
H H11B 1.097725 0.408337 0.153999 0.026 Uiso calc 1 . .
C C12 1.03130(15) 0.32257(13) 0.01614(11) 0.0237(4) Uani d 1 . .
H H12A 1.113864 0.326040 -0.005136 0.028 Uiso calc 1 . .
H H12B 0.972045 0.330066 -0.038744 0.028 Uiso calc 1 . .
C C13 0.98628(14) 0.21096(13) 0.04722(11) 0.0212(3) Uani d 1 . .
H H13A 0.952118 0.154118 -0.010738 0.025 Uiso calc 1 . .
H H13B 1.058869 0.189794 0.080583 0.025 Uiso calc 1 . .
C C14 0.63212(13) 0.01532(12) 0.32117(11) 0.0182(3) Uani d 1 . .
H H14 0.589659 0.073877 0.320625 0.022 Uiso calc 1 . .
C C20 0.59071(14) -0.06578(12) 0.38298(11) 0.0185(3) Uani d 1 . .
C C21 0.67174(14) -0.11676(13) 0.43322(11) 0.0215(3) Uani d 1 . .
H H21 0.757319 -0.102334 0.425204 0.026 Uiso calc 1 . .
C C22 0.62901(16) -0.18842(14) 0.49489(12) 0.0267(4) Uani d 1 . .
H H22 0.685667 -0.221967 0.528859 0.032 Uiso calc 1 . .
C C23 0.50500(16) -0.21108(14) 0.50704(12) 0.0280(4) Uani d 1 . .
H H23 0.476005 -0.260676 0.548698 0.034 Uiso calc 1 . .
C C24 0.42291(15) -0.16108(14) 0.45813(12) 0.0260(4) Uani d 1 . .
H H24 0.337239 -0.176894 0.465855 0.031 Uiso calc 1 . .
C C25 0.46554(14) -0.08796(13) 0.39791(11) 0.0215(3) Uani d 1 . .
H H25 0.409013 -0.052358 0.366284 0.026 Uiso calc 1 . .
C C30 0.69251(13) 0.38769(12) 0.23336(11) 0.0173(3) Uani d 1 . .
C C31 0.67721(13) 0.41515(13) 0.32883(11) 0.0199(3) Uani d 1 . .
H H31 0.707041 0.375497 0.375212 0.024 Uiso calc 1 . .
C C32 0.61888(14) 0.49979(13) 0.35682(12) 0.0247(4) Uani d 1 . .
H H32 0.610150 0.518423 0.422312 0.030 Uiso calc 1 . .
C C33 0.57346(14) 0.55707(14) 0.29010(13) 0.0283(4) Uani d 1 . .
H H33 0.533412 0.614915 0.309501 0.034 Uiso calc 1 . .
C C34 0.58648(14) 0.52993(14) 0.19485(13) 0.0274(4) Uani d 1 . .
H H34 0.554651 0.568680 0.148555 0.033 Uiso calc 1 . .
C C35 0.64618(14) 0.44587(13) 0.16682(12) 0.0222(3) Uani d 1 . .
H H35 0.655403 0.428021 0.101346 0.027 Uiso calc 1 . .
C C101 0.24367(12) 1.06093(12) 0.22013(10) 0.0159(3) Uani d 1 . .
C C102 0.31762(13) 1.01710(12) 0.15830(10) 0.0167(3) Uani d 1 . .
C C103 0.31864(13) 0.90403(13) 0.15121(10) 0.0175(3) Uani d 1 . .
C C104 0.24125(13) 0.83688(12) 0.20087(10) 0.0169(3) Uani d 1 . .
C C105 0.16390(12) 0.88740(12) 0.25625(10) 0.0159(3) Uani d 1 . .
C C106 0.24962(13) 1.18171(12) 0.24183(10) 0.0167(3) Uani d 1 . .
C C107 0.34880(15) 1.25554(13) 0.20045(11) 0.0236(4) Uani d 1 . .
H H10A 0.429983 1.269302 0.242502 0.028 Uiso calc 1 . .
H H10B 0.326897 1.327928 0.197459 0.028 Uiso calc 1 . .
C C108 0.36013(15) 1.20115(13) 0.10034(11) 0.0240(4) Uani d 1 . .
H H10C 0.423462 1.251491 0.073296 0.029 Uiso calc 1 . .
H H10D 0.279151 1.188266 0.058194 0.029 Uiso calc 1 . .
C C109 0.39768(14) 1.09112(13) 0.10293(11) 0.0223(3) Uani d 1 . .
H H10E 0.390784 1.051887 0.036440 0.027 Uiso calc 1 . .
H H10F 0.486078 1.105900 0.132738 0.027 Uiso calc 1 . .
C C93A 0.4116(5) 0.8580(4) 0.0917(4) 0.0206(7) Uani d 0.817(3) A 1
H H93A 0.375443 0.841374 0.022929 0.025 Uiso calc 0.817(3) A 1
H H93B 0.490199 0.915521 0.099259 0.025 Uiso calc 0.817(3) A 1
C C90B 0.231(2) 0.707(3) 0.203(2) 0.0180(7) Uani d 0.183(3) A 2
H H90A 0.218318 0.688651 0.267133 0.022 Uiso calc 0.183(3) A 2
H H90B 0.163700 0.659781 0.154055 0.022 Uiso calc 0.183(3) A 2
C C114 0.16908(13) 1.21776(12) 0.29555(11) 0.0173(3) Uani d 1 . .
H H114 0.106753 1.161469 0.311764 0.021 Uiso calc 1 . .
C C120 0.07724(13) 0.82602(12) 0.31378(11) 0.0160(3) Uani d 1 . .
C C121 -0.01618(13) 0.73238(12) 0.27271(11) 0.0171(3) Uani d 1 . .
H H121 -0.023046 0.703379 0.206497 0.021 Uiso calc 1 . .
C C122 -0.09929(13) 0.68110(13) 0.32762(11) 0.0205(3) Uani d 1 . .
H H122 -0.163111 0.617750 0.298720 0.025 Uiso calc 1 . .
C C123 -0.08947(14) 0.72189(14) 0.42419(12) 0.0240(4) Uani d 1 . .
H H123 -0.145732 0.686091 0.461845 0.029 Uiso calc 1 . .
C C124 0.00251(15) 0.81502(14) 0.46590(12) 0.0265(4) Uani d 1 . .
H H124 0.009518 0.843098 0.532324 0.032 Uiso calc 1 . .
C C125 0.08462(14) 0.86754(13) 0.41083(11) 0.0220(3) Uani d 1 . .
H H125 0.146412 0.932388 0.439606 0.026 Uiso calc 1 . .
C C130 0.16464(13) 1.33237(12) 0.33245(10) 0.0171(3) Uani d 1 . .
C C131 0.04885(14) 1.35477(13) 0.34805(11) 0.0194(3) Uani d 1 . .
H H131 -0.023826 1.295852 0.334857 0.023 Uiso calc 1 . .
C C132 0.03890(15) 1.46137(13) 0.38235(11) 0.0230(3) Uani d 1 . .
H H132 -0.040504 1.475080 0.391411 0.028 Uiso calc 1 . .
C C133 0.14399(15) 1.54818(14) 0.40355(12) 0.0261(4) Uani d 1 . .
H H133 0.136814 1.621421 0.426329 0.031 Uiso calc 1 . .
C C134 0.25990(15) 1.52720(13) 0.39122(12) 0.0255(4) Uani d 1 . .
H H134 0.332497 1.586158 0.406367 0.031 Uiso calc 1 . .
C C135 0.27010(14) 1.42036(13) 0.35684(11) 0.0209(3) Uani d 1 . .
H H135 0.350105 1.406835 0.349775 0.025 Uiso calc 1 . .
N N1 0.16703(11) 0.99549(10) 0.26679(9) 0.0163(3) Uani d 1 . .
N N2 0.71246(11) 0.20276(10) 0.23903(9) 0.0172(3) Uani d 1 . .
C C91A 0.31965(18) 0.67122(17) 0.12626(16) 0.0232(5) Uani d 0.817(3) A 1
H H91A 0.338416 0.600767 0.140796 0.028 Uiso calc 0.817(3) A 1
H H91B 0.265362 0.655261 0.063378 0.028 Uiso calc 0.817(3) A 1
C C92A 0.44037(19) 0.75409(17) 0.12225(16) 0.0240(5) Uani d 0.817(3) A 1
H H92A 0.492391 0.773150 0.186207 0.029 Uiso calc 0.817(3) A 1
H H92B 0.487991 0.720499 0.076150 0.029 Uiso calc 0.817(3) A 1
C C91B 0.3619(9) 0.6965(8) 0.1797(7) 0.0232(5) Uani d 0.183(3) A 2
H H91C 0.427655 0.745027 0.229720 0.028 Uiso calc 0.183(3) A 2
H H91D 0.369834 0.618866 0.178379 0.028 Uiso calc 0.183(3) A 2
C C92B 0.3780(10) 0.7300(8) 0.0831(7) 0.0240(5) Uani d 0.183(3) A 2
H H92C 0.303890 0.692931 0.034995 0.029 Uiso calc 0.183(3) A 2
H H92D 0.452722 0.709534 0.060388 0.029 Uiso calc 0.183(3) A 2
C C90A 0.2523(4) 0.7201(5) 0.2044(4) 0.0180(7) Uani d 0.817(3) A 1
H H90C 0.167352 0.672261 0.198610 0.022 Uiso calc 0.817(3) A 1
H H90D 0.297639 0.717820 0.267889 0.022 Uiso calc 0.817(3) A 1
C C93B 0.394(3) 0.8628(19) 0.100(2) 0.0206(7) Uani d 0.183(3) A 2
H H93C 0.481093 0.897458 0.130508 0.025 Uiso calc 0.183(3) A 2
H H93D 0.383960 0.885593 0.035915 0.025 Uiso calc 0.183(3) A 2

loop_
_atom_site_aniso_label
_atom_site_aniso_U_11
_atom_site_aniso_U_22
_atom_site_aniso_U_33
_atom_site_aniso_U_12
_atom_site_aniso_U_13
_atom_site_aniso_U_23
C1 0.0151(7) 0.0161(7) 0.0154(7) 0.0035(6) 0.0000(6) 0.0017(6)
C2 0.0146(7) 0.0183(8) 0.0143(7) 0.0033(6) 0.0003(5) 0.0032(6)
C3 0.0144(7) 0.0228(8) 0.0124(7) 0.0053(6) -0.0002(5) 0.0018(6)
C4 0.0147(7) 0.0185(8) 0.0162(7) 0.0053(6) 0.0003(6) -0.0005(6)
C5 0.0143(7) 0.0162(7) 0.0171(7) 0.0038(6) -0.0002(6) 0.0011(6)
C6 0.0213(7) 0.0223(8) 0.0211(8) 0.0091(6) 0.0050(6) 0.0013(7)
C7 0.0304(8) 0.0190(8) 0.0218(8) 0.0114(7) 0.0056(7) 0.0025(7)
C8 0.0291(8) 0.0211(8) 0.0213(8) 0.0119(7) 0.0058(7) 0.0049(7)
C9 0.0194(7) 0.0164(8) 0.0157(7) 0.0056(6) -0.0009(6) 0.0012(6)
C10 0.0212(7) 0.0192(8) 0.0173(8) 0.0043(6) 0.0048(6) 0.0043(6)
C11 0.0205(7) 0.0246(8) 0.0199(8) 0.0023(6) 0.0055(6) 0.0076(7)
C12 0.0249(8) 0.0291(9) 0.0210(8) 0.0090(7) 0.0092(7) 0.0080(7)
C13 0.0213(7) 0.0262(9) 0.0188(8) 0.0088(7) 0.0070(6) 0.0048(7)
C14 0.0197(7) 0.0143(7) 0.0198(8) 0.0045(6) -0.0002(6) 0.0016(6)
C20 0.0232(7) 0.0147(7) 0.0155(7) 0.0029(6) 0.0022(6) -0.0012(6)
C21 0.0247(8) 0.0209(8) 0.0177(8) 0.0050(6) 0.0022(6) 0.0009(6)
C22 0.0369(9) 0.0236(9) 0.0201(8) 0.0086(7) 0.0019(7) 0.0044(7)
C23 0.0403(10) 0.0200(8) 0.0214(9) -0.0005(7) 0.0077(7) 0.0050(7)
C24 0.0252(8) 0.0242(9) 0.0233(9) -0.0035(7) 0.0055(7) -0.0011(7)
C25 0.0221(7) 0.0216(8) 0.0183(8) 0.0039(6) -0.0001(6) -0.0013(6)
C30 0.0127(6) 0.0157(7) 0.0232(8) 0.0015(6) 0.0042(6) 0.0034(6)
C31 0.0167(7) 0.0185(8) 0.0248(8) 0.0022(6) 0.0067(6) 0.0042(7)
C32 0.0197(7) 0.0229(9) 0.0301(9) 0.0014(7) 0.0113(7) -0.0014(7)
C33 0.0206(8) 0.0213(8) 0.0455(11) 0.0079(7) 0.0125(7) 0.0032(8)
C34 0.0233(8) 0.0251(9) 0.0383(10) 0.0112(7) 0.0067(7) 0.0107(8)
C35 0.0196(7) 0.0236(8) 0.0256(9) 0.0073(6) 0.0054(6) 0.0059(7)
C101 0.0139(7) 0.0186(8) 0.0143(7) 0.0014(6) 0.0014(5) 0.0039(6)
C102 0.0141(7) 0.0219(8) 0.0134(7) 0.0016(6) 0.0018(5) 0.0046(6)
C103 0.0150(7) 0.0233(8) 0.0136(7) 0.0044(6) 0.0015(6) 0.0022(6)
C104 0.0161(7) 0.0181(8) 0.0153(7) 0.0037(6) 0.0005(6) 0.0011(6)
C105 0.0142(7) 0.0176(8) 0.0145(7) 0.0022(6) 0.0002(5) 0.0024(6)
C106 0.0169(7) 0.0180(8) 0.0129(7) -0.0005(6) 0.0001(6) 0.0032(6)
C107 0.0259(8) 0.0209(8) 0.0221(8) -0.0022(7) 0.0095(7) 0.0037(7)
C108 0.0259(8) 0.0241(9) 0.0215(8) -0.0011(7) 0.0095(7) 0.0076(7)
C109 0.0185(7) 0.0286(9) 0.0200(8) 0.0026(7) 0.0076(6) 0.0052(7)
C93A 0.019(2) 0.0278(11) 0.0188(14) 0.0098(9) 0.0118(10) 0.0021(9)
C90B 0.0137(19) 0.016(2) 0.0228(8) 0.0004(15) 0.0038(12) 0.0014(10)
C114 0.0178(7) 0.0167(8) 0.0167(7) 0.0010(6) 0.0012(6) 0.0057(6)
C120 0.0157(7) 0.0162(7) 0.0190(8) 0.0066(6) 0.0053(6) 0.0062(6)
C121 0.0172(7) 0.0166(7) 0.0189(8) 0.0058(6) 0.0040(6) 0.0033(6)
C122 0.0161(7) 0.0168(8) 0.0300(9) 0.0040(6) 0.0064(6) 0.0063(7)
C123 0.0237(8) 0.0263(9) 0.0272(9) 0.0080(7) 0.0125(7) 0.0119(7)
C124 0.0344(9) 0.0306(9) 0.0162(8) 0.0086(8) 0.0087(7) 0.0047(7)
C125 0.0242(8) 0.0191(8) 0.0204(8) 0.0008(6) 0.0043(6) 0.0018(6)
C130 0.0210(7) 0.0173(8) 0.0130(7) 0.0035(6) 0.0016(6) 0.0054(6)
C131 0.0201(7) 0.0216(8) 0.0161(8) 0.0023(6) 0.0020(6) 0.0065(6)
C132 0.0248(8) 0.0259(9) 0.0214(8) 0.0107(7) 0.0044(6) 0.0063(7)
C133 0.0340(9) 0.0191(8) 0.0264(9) 0.0090(7) 0.0044(7) 0.0042(7)
C134 0.0268(8) 0.0197(8) 0.0271(9) 0.0006(7) 0.0020(7) 0.0029(7)
C135 0.0197(7) 0.0222(8) 0.0206(8) 0.0036(6) 0.0033(6) 0.0046(7)
N1 0.0146(6) 0.0171(6) 0.0168(6) 0.0018(5) 0.0034(5) 0.0037(5)
N2 0.0153(6) 0.0178(6) 0.0191(7) 0.0051(5) 0.0023(5) 0.0037(5)
C91A 0.0211(10) 0.0225(10) 0.0253(12) 0.0076(8) 0.0045(9) -0.0032(9)
C92A 0.0185(10) 0.0279(11) 0.0280(12) 0.0094(9) 0.0077(9) 0.0030(9)
C91B 0.0211(10) 0.0225(10) 0.0253(12) 0.0076(8) 0.0045(9) -0.0032(9)
C92B 0.0185(10) 0.0279(11) 0.0280(12) 0.0094(9) 0.0077(9) 0.0030(9)
C90A 0.0137(19) 0.016(2) 0.0228(8) 0.0004(15) 0.0038(12) 0.0014(10)
C93B 0.019(2) 0.0278(11) 0.0188(14) 0.0098(9) 0.0118(10) 0.0021(9)

loop_
_atom_type_symbol
_atom_type_description
_atom_type_scat_dispersion_real
_atom_type_scat_dispersion_imag
_atom_type_scat_source
C C 0.0033 0.0016 'International Tables Vol C Tables 4.2.6.8 and 6.1.1.4'
H H 0.0000 0.0000 'International Tables Vol C Tables 4.2.6.8 and 6.1.1.4'
N N 0.0061 0.0033 'International Tables Vol C Tables 4.2.6.8 and 6.1.1.4'

loop_
_geom_angle_atom_site_label_1
_geom_angle_atom_site_label_2
_geom_angle_atom_site_label_3
_geom_angle
C2 C1 C30 122.39(13)
N2 C1 C2 123.03(13)
N2 C1 C30 114.54(12)
C1 C2 C10 121.26(12)
C3 C2 C1 117.21(13)
C3 C2 C10 121.18(12)
C2 C3 C4 119.60(12)
C92A C93A C103 112.2(2)
C91B C90B C104 100.5(13)
C92A C93A H93A 109.2
C92A C93A H93B 109.2
H93A C93A H93B 107.9
C92B C91B C90B 109.1(13)
C91B C90B H90A 111.7
C91B C90B H90B 111.7
C2 C3 C13 121.57(13)
C4 C3 C13 118.76(13)
C3 C4 C6 120.39(12)
C5 C4 C3 118.62(13)
C5 C4 C6 120.93(13)
C4 C5 C9 121.62(13)
N2 C5 C4 121.40(13)
N2 C5 C9 116.92(12)
C4 C6 H6A 109.0
C4 C6 H6B 109.0
C4 C6 C7 112.79(12)
H6A C6 H6B 107.8
C7 C6 H6A 109.0
C7 C6 H6B 109.0
C6 C7 H7A 109.5
C6 C7 H7B 109.5
C6 C7 C8 110.76(13)
H90A C90B H90B 109.4
C93A C92A C91A 110.0(2)
C92A C91A H91A 109.8
C90A C91A H91A 109.8
H91A C91A H91B 108.3
C92A C91A H91B 109.8
C90A C91A H91B 109.8
C91A C92A H92A 109.7
C93A C92A H92A 109.7
C93A C92A H92B 109.7
C91A C92A H92B 109.7
H92A C92A H92B 108.2
C90B C91B H91C 109.9
C92B C91B H91C 109.9
C92B C91B H91D 109.9
H91C C91B H91D 108.3
C90B C91B H91D 109.9
C91B C92B H92C 110.6
C93B C92B H92C 110.6
C93B C92B H92D 110.6
H92C C92B H92D 108.8
H7A C7 H7B 108.1
C8 C7 H7A 109.5
C8 C7 H7B 109.5
C7 C8 H8A 109.7
C7 C8 H8B 109.7
H8A C8 H8B 108.2
C9 C8 C7 109.87(13)
C9 C8 H8A 109.7
C9 C8 H8B 109.7
C5 C9 C8 115.10(12)
C14 C9 C5 120.36(13)
C14 C9 C8 124.55(14)
C2 C10 H10G 109.3
C2 C10 H10H 109.3
C2 C10 C11 111.63(12)
H10G C10 H10H 108.0
C11 C10 H10G 109.3
C11 C10 H10H 109.3
C10 C11 H11A 109.8
C10 C11 H11B 109.8
H11A C11 H11B 108.2
C12 C11 C10 109.45(13)
C12 C11 H11A 109.8
C12 C11 H11B 109.8
C11 C12 H12A 109.5
C11 C12 H12B 109.5
C11 C12 C13 110.83(12)
H12A C12 H12B 108.1
C13 C12 H12A 109.5
C13 C12 H12B 109.5
C3 C13 C12 114.32(12)
C3 C13 H13A 108.7
C3 C13 H13B 108.7
C12 C13 H13A 108.7
C12 C13 H13B 108.7
H13A C13 H13B 107.6
C9 C14 H14 115.8
C9 C14 C20 128.41(14)
C20 C14 H14 115.8
C21 C20 C14 123.19(13)
C21 C20 C25 117.75(14)
C25 C20 C14 118.91(14)
C20 C21 H21 119.5
C22 C21 C20 120.94(14)
C22 C21 H21 119.5
C21 C22 H22 119.8
C23 C22 C21 120.45(16)
C23 C22 H22 119.8
C22 C23 H23 120.2
C91B C92B H92D 110.6
C92A C91A C90A 109.2(2)
C91A C90A H90C 108.6
C91A C90A H90D 108.6
H90C C90A H90D 107.6
C91B C92B C93B 105.6(12)
C92B C93B H93C 108.0
C92B C93B H93D 108.0
H93C C93B H93D 107.2
C93B C103 C102 119.9(8)
C93B C103 C104 120.4(8)
C22 C23 C24 119.60(15)
C24 C23 H23 120.2
C23 C24 H24 119.9
C23 C24 C25 120.16(15)
C25 C24 H24 119.9
C20 C25 H25 119.5
C24 C25 C20 121.07(15)
C24 C25 H25 119.5
C31 C30 C1 120.48(13)
C35 C30 C1 121.05(13)
C35 C30 C31 118.43(13)
C30 C31 H31 119.7
C32 C31 C30 120.65(15)
C32 C31 H31 119.7
C31 C32 H32 119.8
C33 C32 C31 120.37(15)
C33 C32 H32 119.8
C32 C33 H33 120.1
C32 C33 C34 119.71(14)
C34 C33 H33 120.1
C33 C34 H34 120.0
C33 C34 C35 120.00(16)
C35 C34 H34 120.0
C30 C35 C34 120.84(15)
C30 C35 H35 119.6
C34 C35 H35 119.6
C102 C101 C106 122.24(13)
C103 C93A H93A 109.2
N1 C101 C102 121.45(13)
N1 C101 C106 116.24(12)
C101 C102 C103 118.68(13)
C101 C102 C109 120.45(13)
C103 C102 C109 120.85(13)
C102 C103 C93A 118.83(18)
C104 C103 C102 119.70(13)
C104 C103 C93A 121.41(18)
C103 C104 C105 117.24(13)
C103 C104 C90B 126.8(6)
C103 C104 C90A 120.55(16)
C105 C104 C90B 115.9(6)
C105 C104 C90A 121.79(17)
C104 C105 C120 123.11(13)
N1 C105 C104 123.19(13)
N1 C105 C120 113.58(12)
C101 C106 C107 115.73(12)
C114 C106 C101 119.35(13)
C114 C106 C107 124.93(14)
C106 C107 H10A 109.6
C106 C107 H10B 109.6
C106 C107 C108 110.36(13)
H10A C107 H10B 108.1
C108 C107 H10A 109.6
C108 C107 H10B 109.6
C103 C93A H93B 109.2
C103 C93B C92B 117.3(13)
C103 C93B H93C 108.0
C103 C93B H93D 108.0
C104 C90B H90A 111.7
C104 C90B H90B 111.7
C104 C90A C91A 114.6(3)
C104 C90A H90C 108.6
C104 C90A H90D 108.6
C107 C108 H10C 109.5
C107 C108 H10D 109.5
C107 C108 C109 110.87(13)
H10C C108 H10D 108.1
C109 C108 H10C 109.5
C109 C108 H10D 109.5
C102 C109 C108 112.51(12)
C102 C109 H10E 109.1
C102 C109 H10F 109.1
C108 C109 H10E 109.1
C108 C109 H10F 109.1
H10E C109 H10F 107.8
C106 C114 H114 115.7
C106 C114 C130 128.70(14)
C130 C114 H114 115.7
C121 C120 C105 122.34(13)
C125 C120 C105 118.96(13)
C125 C120 C121 118.57(13)
C120 C121 H121 119.7
C122 C121 C120 120.64(14)
C122 C121 H121 119.7
C121 C122 H122 119.9
C123 C122 C121 120.20(15)
C123 C122 H122 119.9
C122 C123 H123 120.1
C122 C123 C124 119.83(14)
C124 C123 H123 120.1
C123 C124 H124 119.9
C123 C124 C125 120.11(15)
C125 C124 H124 119.9
C120 C125 H125 119.7
C124 C125 C120 120.63(15)
C124 C125 H125 119.7
C131 C130 C114 118.49(13)
C135 C130 C114 123.77(13)
C135 C130 C131 117.69(14)
C130 C131 H131 119.5
C132 C131 C130 121.04(14)
C132 C131 H131 119.5
C131 C132 H132 119.8
C131 C132 C133 120.43(14)
C133 C132 H132 119.8
C132 C133 H133 120.3
C132 C133 C134 119.42(15)
C134 C133 H133 120.3
C133 C134 H134 119.9
C135 C134 C133 120.25(15)
C135 C134 H134 119.9
C130 C135 H135 119.4
C134 C135 C130 121.11(14)
C134 C135 H135 119.4
C105 N1 C101 119.51(12)
C1 N2 C5 119.35(12)

loop_
_geom_bond_atom_site_label_1
_geom_bond_atom_site_label_2
_geom_bond_distance
C1 C2 1.4115(19)
C1 C30 1.492(2)
C93A H93A 0.9900
C93A H93B 0.9900
C90B H90A 0.9900
C90B H90B 0.9900
C1 N2 1.3351(19)
C91A H91A 0.9900
C91A H91B 0.9900
C93A C92A 1.510(4)
C91A C92A 1.521(3)
C92A H92A 0.9900
C92A H92B 0.9900
C90B C91B 1.55(2)
C91B H91C 0.9900
C91B H91D 0.9900
C91B C92B 1.513(11)
C92B H92C 0.9900
C92B H92D 0.9900
C91A C90A 1.536(5)
C90A H90C 0.9900
C90A H90D 0.9900
C92B C93B 1.61(2)
C93B H93C 0.9900
C93B H93D 0.9900
C2 C3 1.396(2)
C2 C10 1.518(2)
C3 C4 1.406(2)
C3 C13 1.5168(19)
C4 C5 1.4025(19)
C4 C6 1.511(2)
C5 C9 1.488(2)
C5 N2 1.3511(18)
C6 H6A 0.9900
C6 H6B 0.9900
C6 C7 1.517(2)
C7 H7A 0.9900
C7 H7B 0.9900
C7 C8 1.524(2)
C8 H8A 0.9900
C8 H8B 0.9900
C8 C9 1.505(2)
C9 C14 1.345(2)
C10 H10G 0.9900
C10 H10H 0.9900
C10 C11 1.5285(19)
C11 H11A 0.9900
C11 H11B 0.9900
C11 C12 1.516(2)
C12 H12A 0.9900
C12 H12B 0.9900
C12 C13 1.524(2)
C13 H13A 0.9900
C13 H13B 0.9900
C14 H14 0.9500
C14 C20 1.470(2)
C20 C21 1.395(2)
C20 C25 1.402(2)
C21 H21 0.9500
C21 C22 1.391(2)
C22 H22 0.9500
C22 C23 1.379(2)
C23 H23 0.9500
C23 C24 1.386(2)
C24 H24 0.9500
C24 C25 1.387(2)
C25 H25 0.9500
C30 C31 1.393(2)
C30 C35 1.389(2)
C31 H31 0.9500
C31 C32 1.387(2)
C32 H32 0.9500
C32 C33 1.380(2)
C33 H33 0.9500
C33 C34 1.383(2)
C34 H34 0.9500
C34 C35 1.391(2)
C35 H35 0.9500
C101 C102 1.4014(19)
C101 C106 1.484(2)
C101 N1 1.3492(18)
C102 C103 1.405(2)
C102 C109 1.511(2)
C103 C104 1.393(2)
C103 C93A 1.556(4)
C103 C93B 1.31(2)
C104 C105 1.4128(19)
C104 C90B 1.61(4)
C104 C90A 1.498(7)
C105 C120 1.492(2)
C105 N1 1.3308(19)
C106 C107 1.510(2)
C106 C114 1.3460(19)
C107 H10A 0.9900
C107 H10B 0.9900
C107 C108 1.521(2)
C108 H10C 0.9900
C108 H10D 0.9900
C108 C109 1.522(2)
C109 H10E 0.9900
C109 H10F 0.9900
C114 H114 0.9500
C114 C130 1.468(2)
C120 C121 1.394(2)
C120 C125 1.393(2)
C121 H121 0.9500
C121 C122 1.388(2)
C122 H122 0.9500
C122 C123 1.381(2)
C123 H123 0.9500
C123 C124 1.384(2)
C124 H124 0.9500
C124 C125 1.389(2)
C125 H125 0.9500
C130 C131 1.4040(19)
C130 C135 1.398(2)
C131 H131 0.9500
C131 C132 1.385(2)
C132 H132 0.9500
C132 C133 1.385(2)
C133 H133 0.9500
C133 C134 1.388(2)
C134 H134 0.9500
C134 C135 1.388(2)
C135 H135 0.9500

loop_
_geom_hbond_atom_site_label_D
_geom_hbond_atom_site_label_H
_geom_hbond_atom_site_label_A
_geom_hbond_site_symmetry_D
_geom_hbond_site_symmetry_H
_geom_hbond_site_symmetry_A
_geom_hbond_distance_DH
_geom_hbond_distance_HA
_geom_hbond_distance_DA
_geom_hbond_angle_DHA
_geom_hbond_publ_flag
C6 H6A N1 1_555 1_555 2_555 0.97 2.770(10) 3.672(2) 155.0(10) yes
C109 H10B N2 1_555 1_555 2_555 0.97 2.740(10) 3.6756(18) 163.0(10) yes

loop_
_geom_torsion_atom_site_label_1
_geom_torsion_atom_site_label_2
_geom_torsion_atom_site_label_3
_geom_torsion_atom_site_label_4
_geom_torsion
C90B C91B C92B C93B 71.8(19)
C90A C91A C92A C93A -64.4(4)
C91B C92B C93B C103 -44(3)
C92A C91A C90A C104 48.1(4)
C1 C2 C3 C4 -4.7(2)
C1 C2 C3 C13 178.50(13)
C1 C2 C10 C11 155.77(14)
C1 C30 C31 C32 -178.48(13)
C1 C30 C35 C34 177.76(14)
C93B C103 C104 C90B 0(2)
C101 C102 C103 C93B -174.8(18)
C101 C102 C103 C93A -173.2(3)
C93A C103 C104 C90A 4.7(4)
C109 C102 C103 C93B 3.3(18)
C109 C102 C103 C93A 4.8(3)
C93A C103 C104 C105 177.3(3)
C102 C103 C104 C90B -178.8(14)
C102 C103 C104 C90A -172.3(3)
C93B C103 C104 C105 178.9(18)
C2 C1 C30 C31 -132.86(15)
C2 C1 C30 C35 49.7(2)
C2 C1 N2 C5 -4.0(2)
C2 C3 C4 C5 -3.2(2)
C2 C3 C4 C6 179.61(13)
C2 C3 C13 C12 -2.7(2)
C2 C10 C11 C12 52.66(17)
C3 C2 C10 C11 -17.37(19)
C3 C4 C5 C9 -169.02(13)
C3 C4 C5 N2 8.1(2)
C3 C4 C6 C7 -170.74(13)
C4 C3 C13 C12 -179.58(13)
C4 C5 C9 C8 7.9(2)
C4 C5 C9 C14 -171.80(14)
C4 C5 N2 C1 -4.6(2)
C4 C6 C7 C8 -47.05(17)
C5 C4 C6 C7 12.1(2)
C5 C9 C14 C20 -174.65(14)
C6 C4 C5 C9 8.2(2)
C6 C4 C5 N2 -174.71(13)
C6 C7 C8 C9 62.67(17)
C7 C8 C9 C5 -42.45(18)
C7 C8 C9 C14 137.19(16)
C8 C9 C14 C20 5.7(3)
C9 C5 N2 C1 172.70(13)
C9 C14 C20 C21 35.3(2)
C9 C14 C20 C25 -149.20(16)
C10 C2 C3 C4 168.74(13)
C90A C104 C105 C120 -6.9(3)
C90B C104 C105 C120 -0.2(13)
C10 C2 C3 C13 -8.1(2)
C10 C11 C12 C13 -64.02(16)
C11 C12 C13 C3 38.47(18)
C13 C3 C4 C5 173.73(13)
C13 C3 C4 C6 -3.5(2)
C14 C20 C21 C22 176.47(14)
C14 C20 C25 C24 -177.86(14)
C20 C21 C22 C23 0.5(2)
C21 C20 C25 C24 -2.1(2)
C21 C22 C23 C24 -0.7(2)
C22 C23 C24 C25 -0.5(2)
C23 C24 C25 C20 2.0(2)
C25 C20 C21 C22 0.9(2)
C30 C1 C2 C3 -173.79(13)
C30 C1 C2 C10 12.8(2)
C30 C1 N2 C5 178.20(13)
C30 C31 C32 C33 0.9(2)
C31 C30 C35 C34 0.3(2)
C31 C32 C33 C34 -0.1(2)
C32 C33 C34 C35 -0.6(2)
C33 C34 C35 C30 0.5(2)
C35 C30 C31 C32 -1.0(2)
C101 C102 C103 C104 3.8(2)
C101 C102 C109 C108 -16.2(2)
C101 C106 C107 C108 38.53(18)
C101 C106 C114 C130 174.32(14)
C102 C101 C106 C107 -5.4(2)
C102 C101 C106 C114 174.64(14)
C102 C101 N1 C105 2.0(2)
C102 C103 C93A C92A 156.5(3)
C102 C103 C93B C92B -172.1(13)
C102 C103 C104 C105 0.4(2)
C103 C93A C92A C91A 49.9(5)
C103 C102 C109 C108 165.74(14)
C103 C104 C90B C91B 25(2)
C103 C104 C90A C91A -18.9(5)
C103 C104 C105 C120 -179.43(13)
C90B C104 C105 N1 175.5(13)
C90A C104 C105 N1 168.8(3)
C103 C104 C105 N1 -3.7(2)
C104 C90B C91B C92B -59.3(17)
C104 C103 C93A C92A -20.5(6)
C104 C103 C93B C92B 9(3)
C104 C105 C120 C121 -57.7(2)
C104 C105 C120 C125 126.44(16)
C104 C105 N1 C101 2.6(2)
C105 C104 C90B C91B -154.5(9)
C105 C104 C90A C91A 168.8(2)
C105 C120 C121 C122 -176.48(13)
C105 C120 C125 C124 177.61(14)
C106 C101 C102 C103 171.76(13)
C106 C101 C102 C109 -6.3(2)
C106 C101 N1 C105 -175.10(13)
C106 C107 C108 C109 -60.97(17)
C106 C114 C130 C131 151.65(16)
C106 C114 C130 C135 -31.1(2)
C107 C106 C114 C130 -5.6(3)
C107 C108 C109 C102 49.52(18)
C109 C102 C103 C104 -178.16(14)
C114 C106 C107 C108 -141.57(15)
C114 C130 C131 C132 -179.71(14)
C114 C130 C135 C134 179.84(14)
C120 C105 N1 C101 178.66(12)
C120 C121 C122 C123 -0.6(2)
C121 C120 C125 C124 1.6(2)
C121 C122 C123 C124 0.8(2)
C122 C123 C124 C125 0.1(2)
C123 C124 C125 C120 -1.4(2)
C125 C120 C121 C122 -0.6(2)
C130 C131 C132 C133 -1.1(2)
C131 C130 C135 C134 -2.8(2)
C131 C132 C133 C134 -0.8(2)
C132 C133 C134 C135 0.8(2)
C133 C134 C135 C130 1.1(2)
C135 C130 C131 C132 2.8(2)
N1 C101 C102 C103 -5.1(2)
N1 C101 C102 C109 176.83(13)
N1 C101 C106 C107 171.57(13)
N1 C101 C106 C114 -8.3(2)
N1 C105 C120 C121 126.25(15)
N1 C105 C120 C125 -49.63(18)
N2 C1 C2 C3 8.6(2)
N2 C1 C2 C10 -164.80(14)
N2 C1 C30 C31 44.94(19)
N2 C1 C30 C35 -132.46(15)
N2 C5 C9 C8 -169.40(13)
N2 C5 C9 C14 11.0(2)

_cod_database_fobs_code 2242210
